data_4335171
loop_
_publ_author_name
'Ra\'ul Huerta-Lavorie'
'Diego Solis-Ibarra'
'Dana Victoria B\'aez-Rodr\'iguez'
'Marisol Reyes-Lezama'
'M. de las Nieves Zavala-Segovia'
'Vojtech Jancik'

_publ_section_title
;
 Heterometallic Alumo- and Gallodisilicates with M(O-Si-O)2M' and
 [M(O-Si-O)2]2M' Cores (M = Al, Ga; M' = Ti, Zr, Hf)
;
_journal_name_full 'Inorganic Chemistry'
_journal_page_first 6934
_journal_page_last 6943
_journal_paper_doi 10.1021/ic400156n
_journal_volume 52
_journal_year 2013
_chemical_formula_moiety 'C45 H79 Ga N2 O8 Si2'
_chemical_formula_sum 'C45 H79 Ga N2 O8 Si2'
_chemical_formula_weight 902.00
_chemical_name_systematic
;
 ?
;
_space_group_IT_number 14
_symmetry_cell_setting monoclinic
_symmetry_space_group_name_Hall '-P 2yn'
_symmetry_space_group_name_H-M 'P 1 21/n 1'
_atom_sites_solution_hydrogens geom
_atom_sites_solution_primary direct
_atom_sites_solution_secondary difmap
_audit_creation_method SHELXL-97
_cell_angle_alpha 90.00
_cell_angle_beta 102.88(2)
_cell_angle_gamma 90.00
_cell_formula_units_Z 4
_cell_length_a 14.501(2)
_cell_length_b 19.850(2)
_cell_length_c 17.756(3)
_cell_measurement_reflns_used 9858
_cell_measurement_temperature 100(2)
_cell_measurement_theta_max 25.37
_cell_measurement_theta_min 2.30
_cell_volume 4982.4(13)
_computing_cell_refinement 'Bruker AXS SAINT (v 7.34A, Bruker 2006)'
_computing_data_collection 'SMART V 5.625 (Bruker, 1999)'
_computing_data_reduction 'Bruker AXS SAINT (v 7.34A, Bruker 2006)'
_computing_molecular_graphics 'Bruker AXS SHELXTL (v 6.12)'
_computing_publication_material 'SHELXL-97 (Sheldrick, 2008)'
_computing_structure_refinement 'SHELXL-97 (Sheldrick, 2008)'
_computing_structure_solution 'SHELXS-97 (Sheldrick, 2008)'
_diffrn_ambient_temperature 100(2)
_diffrn_detector_area_resol_mean 0.661
_diffrn_measured_fraction_theta_full 0.995
_diffrn_measured_fraction_theta_max 0.995
_diffrn_measurement_device_type 'Bruker Smart Apex CCD diffractometer'
_diffrn_measurement_method 'omega scan'
_diffrn_radiation_monochromator graphite
_diffrn_radiation_source 'fine-focus sealed tube'
_diffrn_radiation_type MoK\a
_diffrn_radiation_wavelength 0.71073
_diffrn_reflns_av_R_equivalents 0.0329
_diffrn_reflns_av_sigmaI/netI 0.0285
_diffrn_reflns_limit_h_max 17
_diffrn_reflns_limit_h_min -17
_diffrn_reflns_limit_k_max 23
_diffrn_reflns_limit_k_min -23
_diffrn_reflns_limit_l_max 21
_diffrn_reflns_limit_l_min -20
_diffrn_reflns_number 39186
_diffrn_reflns_theta_full 25.03
_diffrn_reflns_theta_max 25.03
_diffrn_reflns_theta_min 1.56
_exptl_absorpt_coefficient_mu 0.649
_exptl_absorpt_correction_T_max 0.862
_exptl_absorpt_correction_T_min 0.830
_exptl_absorpt_correction_type multi-scan
_exptl_absorpt_process_details 'Sadabs, Sheldrick 2008'
_exptl_crystal_colour COLORLESS
_exptl_crystal_density_diffrn 1.202
_exptl_crystal_description PRISM
_exptl_crystal_F_000 1944
_exptl_crystal_size_max 0.304
_exptl_crystal_size_mid 0.298
_exptl_crystal_size_min 0.242
_refine_diff_density_max 0.424
_refine_diff_density_min -0.224
_refine_diff_density_rms 0.051
_refine_ls_extinction_method none
_refine_ls_goodness_of_fit_ref 1.032
_refine_ls_hydrogen_treatment mixed
_refine_ls_matrix_type full
_refine_ls_number_parameters 640
_refine_ls_number_reflns 8762
_refine_ls_number_restraints 641
_refine_ls_restrained_S_all 1.046
_refine_ls_R_factor_all 0.0382
_refine_ls_R_factor_gt 0.0318
_refine_ls_shift/su_max 0.002
_refine_ls_shift/su_mean 0.000
_refine_ls_structure_factor_coef Fsqd
_refine_ls_weighting_details 'calc w=1/[\s^2^(Fo^2^)+(0.0444P)^2^+1.5589P] where P=(Fo^2^+2Fc^2^)/3'
_refine_ls_weighting_scheme calc
_refine_ls_wR_factor_gt 0.0779
_refine_ls_wR_factor_ref 0.0814
_reflns_number_gt 7656
_reflns_number_total 8762
_reflns_threshold_expression >2sigma(I)
_cod_data_source_file ic400156n_si_002_02.cif
_cod_data_source_block Compound2
_cod_original_cell_volume 4982.4(12)
_cod_database_code 4335171

loop_
_symmetry_equiv_pos_as_xyz
'x, y, z'
'-x+1/2, y+1/2, -z+1/2'
'-x, -y, -z'
'x-1/2, -y-1/2, z-1/2'

loop_
_atom_site_label
_atom_site_type_symbol
_atom_site_fract_x
_atom_site_fract_y
_atom_site_fract_z
_atom_site_U_iso_or_equiv
_atom_site_adp_type
_atom_site_occupancy
_atom_site_symmetry_multiplicity
_atom_site_calc_flag
_atom_site_refinement_flags
_atom_site_disorder_assembly
_atom_site_disorder_group
Ga1 Ga 0.546477(12) 0.232781(9) 0.303494(10) 0.01634(7) Uani 1 1 d . . .
Si1 Si 0.44109(3) 0.33933(2) 0.19131(3) 0.01921(11) Uani 1 1 d . . .
Si2 Si 0.34015(3) 0.19408(3) 0.35128(3) 0.02432(12) Uani 1 1 d . B .
O7 O 0.4582(10) 0.4066(5) 0.2453(9) 0.0274(11) Uani 0.614(4) 1 d PDU A 1
C38 C 0.4049(5) 0.4685(4) 0.2396(4) 0.0366(12) Uani 0.614(4) 1 d PDU A 1
C39 C 0.2994(3) 0.4552(2) 0.2207(4) 0.0588(12) Uani 0.614(4) 1 d PDU A 1
H39A H 0.2809 0.4345 0.1694 0.088 Uiso 0.614(4) 1 calc PR A 1
H39B H 0.2654 0.4979 0.2210 0.088 Uiso 0.614(4) 1 calc PR A 1
H39C H 0.2837 0.4247 0.2593 0.088 Uiso 0.614(4) 1 calc PR A 1
C40 C 0.4400(4) 0.5023(2) 0.3167(3) 0.0726(14) Uani 0.614(4) 1 d PDU A 1
H40A H 0.5086 0.5086 0.3259 0.109 Uiso 0.614(4) 1 calc PR A 1
H40B H 0.4251 0.4740 0.3576 0.109 Uiso 0.614(4) 1 calc PR A 1
H40C H 0.4091 0.5462 0.3166 0.109 Uiso 0.614(4) 1 calc PR A 1
C41 C 0.4306(3) 0.51208(17) 0.1771(2) 0.0378(9) Uani 0.614(4) 1 d PDU A 1
H41A H 0.4994 0.5179 0.1876 0.057 Uiso 0.614(4) 1 calc PR A 1
H41B H 0.4002 0.5562 0.1766 0.057 Uiso 0.614(4) 1 calc PR A 1
H41C H 0.4088 0.4903 0.1268 0.057 Uiso 0.614(4) 1 calc PR A 1
O7A O 0.4561(17) 0.4036(9) 0.2471(16) 0.036(2) Uani 0.386(4) 1 d PDU A 2
C38A C 0.4030(9) 0.4649(7) 0.2508(6) 0.0404(18) Uani 0.386(4) 1 d PDU A 2
C39A C 0.3208(6) 0.4702(4) 0.1820(4) 0.0616(19) Uani 0.386(4) 1 d PDU A 2
H39D H 0.3441 0.4682 0.1344 0.092 Uiso 0.386(4) 1 calc PR A 2
H39E H 0.2880 0.5131 0.1842 0.092 Uiso 0.386(4) 1 calc PR A 2
H39F H 0.2768 0.4329 0.1829 0.092 Uiso 0.386(4) 1 calc PR A 2
C40A C 0.3678(4) 0.4617(3) 0.3250(3) 0.0462(15) Uani 0.386(4) 1 d PDU A 2
H40D H 0.4215 0.4548 0.3688 0.069 Uiso 0.386(4) 1 calc PR A 2
H40E H 0.3231 0.4243 0.3221 0.069 Uiso 0.386(4) 1 calc PR A 2
H40F H 0.3361 0.5041 0.3320 0.069 Uiso 0.386(4) 1 calc PR A 2
C41A C 0.4729(5) 0.5222(3) 0.2574(5) 0.0619(17) Uani 0.386(4) 1 d PDU A 2
H41D H 0.5294 0.5117 0.2974 0.093 Uiso 0.386(4) 1 calc PR A 2
H41E H 0.4438 0.5636 0.2714 0.093 Uiso 0.386(4) 1 calc PR A 2
H41F H 0.4907 0.5286 0.2078 0.093 Uiso 0.386(4) 1 calc PR A 2
O1 O 0.43939(8) 0.21418(6) 0.33491(7) 0.0263(3) Uani 1 1 d . . .
O2 O 0.29565(10) 0.12710(7) 0.30247(8) 0.0353(3) Uani 1 1 d D . .
H2 H 0.2991(19) 0.1320(12) 0.2617(5) 0.053 Uiso 1 1 d D . .
O4 O 0.27093(9) 0.25912(6) 0.32530(7) 0.0260(3) Uani 1 1 d . . .
O5 O 0.52888(8) 0.29036(6) 0.22456(7) 0.0210(3) Uani 1 1 d . A .
O6 O 0.33881(9) 0.30463(7) 0.18871(8) 0.0267(3) Uani 1 1 d . A .
H6 H 0.3270(16) 0.2986(12) 0.2278(14) 0.040 Uiso 1 1 d . . .
O8 O 0.43531(8) 0.35744(6) 0.10105(7) 0.0236(3) Uani 1 1 d . A .
N1 N 0.60632(10) 0.15153(7) 0.28027(8) 0.0184(3) Uani 1 1 d . . .
N2 N 0.63856(10) 0.26074(7) 0.39445(8) 0.0198(3) Uani 1 1 d . . .
C1 C 0.68221(15) 0.04473(9) 0.32936(11) 0.0318(4) Uani 1 1 d . . .
H1A H 0.7145 0.0421 0.2865 0.048 Uiso 1 1 calc R . .
H1B H 0.6248 0.0171 0.3175 0.048 Uiso 1 1 calc R . .
H1C H 0.7244 0.0281 0.3767 0.048 Uiso 1 1 calc R . .
C2 C 0.65598(12) 0.11688(9) 0.34077(10) 0.0212(4) Uani 1 1 d . . .
C3 C 0.68485(12) 0.14424(9) 0.41445(10) 0.0234(4) Uani 1 1 d . . .
H3A H 0.7079 0.1127 0.4544 0.028 Uiso 1 1 calc R . .
C4 C 0.68489(12) 0.21213(9) 0.43856(10) 0.0224(4) Uani 1 1 d . . .
C5 C 0.74131(15) 0.22673(10) 0.51813(11) 0.0307(4) Uani 1 1 d . . .
H5A H 0.7587 0.2745 0.5221 0.046 Uiso 1 1 calc R . .
H5B H 0.7988 0.1991 0.5285 0.046 Uiso 1 1 calc R . .
H5C H 0.7035 0.2161 0.5559 0.046 Uiso 1 1 calc R . .
C6 C 0.60573(12) 0.12861(8) 0.20265(10) 0.0196(4) Uani 1 1 d . . .
C7 C 0.52644(12) 0.09638(8) 0.15760(10) 0.0223(4) Uani 1 1 d . . .
C8 C 0.53003(14) 0.07515(9) 0.08350(11) 0.0275(4) Uani 1 1 d . . .
H8A H 0.4767 0.0532 0.0524 0.033 Uiso 1 1 calc R . .
C9 C 0.60952(14) 0.08540(10) 0.05444(11) 0.0299(4) Uani 1 1 d . . .
H9A H 0.6109 0.0703 0.0039 0.036 Uiso 1 1 calc R . .
C10 C 0.68665(14) 0.11745(10) 0.09887(11) 0.0289(4) Uani 1 1 d . . .
H10A H 0.7412 0.1244 0.0785 0.035 Uiso 1 1 calc R . .
C11 C 0.68680(13) 0.14004(9) 0.17303(11) 0.0239(4) Uani 1 1 d . . .
C12 C 0.77422(13) 0.17589(11) 0.21854(12) 0.0335(5) Uani 1 1 d . . .
H12A H 0.7610 0.1913 0.2687 0.040 Uiso 1 1 calc R . .
C13 C 0.79663(16) 0.23780(11) 0.17447(13) 0.0417(5) Uani 1 1 d . . .
H13A H 0.7424 0.2686 0.1651 0.063 Uiso 1 1 calc R . .
H13B H 0.8096 0.2236 0.1250 0.063 Uiso 1 1 calc R . .
H13C H 0.8523 0.2608 0.2051 0.063 Uiso 1 1 calc R . .
C14 C 0.85971(16) 0.12835(14) 0.23598(17) 0.0607(7) Uani 1 1 d . . .
H14A H 0.8440 0.0882 0.2628 0.091 Uiso 1 1 calc R . .
H14B H 0.9136 0.1515 0.2688 0.091 Uiso 1 1 calc R . .
H14C H 0.8761 0.1149 0.1875 0.091 Uiso 1 1 calc R . .
C15 C 0.43685(12) 0.08310(10) 0.18606(11) 0.0264(4) Uani 1 1 d . . .
H15A H 0.4460 0.1016 0.2396 0.032 Uiso 1 1 calc R . .
C16 C 0.35276(14) 0.11943(12) 0.13495(12) 0.0401(5) Uani 1 1 d . . .
H16A H 0.3595 0.1681 0.1436 0.060 Uiso 1 1 calc R . .
H16B H 0.2940 0.1040 0.1479 0.060 Uiso 1 1 calc RD . .
H16C H 0.3509 0.1095 0.0806 0.060 Uiso 1 1 calc R . .
C17 C 0.41780(17) 0.00719(11) 0.18937(15) 0.0456(6) Uani 1 1 d . . .
H17A H 0.4742 -0.0153 0.2195 0.068 Uiso 1 1 calc R . .
H17B H 0.4025 -0.0112 0.1368 0.068 Uiso 1 1 calc R . .
H17C H 0.3645 -0.0003 0.2139 0.068 Uiso 1 1 calc R . .
C18 C 0.64917(12) 0.33065(9) 0.41951(10) 0.0224(4) Uani 1 1 d . . .
C19 C 0.59761(13) 0.35569(9) 0.47164(11) 0.0271(4) Uani 1 1 d . . .
C20 C 0.60983(15) 0.42318(10) 0.49349(12) 0.0347(5) Uani 1 1 d . . .
H20A H 0.5755 0.4411 0.5286 0.042 Uiso 1 1 calc R . .
C21 C 0.67053(16) 0.46418(10) 0.46518(13) 0.0391(5) Uani 1 1 d . . .
H21A H 0.6782 0.5099 0.4811 0.047 Uiso 1 1 calc R . .
C22 C 0.72030(15) 0.43911(10) 0.41372(12) 0.0365(5) Uani 1 1 d . . .
H22A H 0.7620 0.4680 0.3945 0.044 Uiso 1 1 calc R . .
C23 C 0.71077(13) 0.37239(9) 0.38924(11) 0.0272(4) Uani 1 1 d . . .
C24 C 0.76859(14) 0.34542(10) 0.33428(11) 0.0300(4) Uani 1 1 d . . .
H24A H 0.7288 0.3116 0.2998 0.036 Uiso 1 1 calc R . .
C25 C 0.79641(16) 0.40019(11) 0.28276(13) 0.0413(5) Uani 1 1 d . . .
H25A H 0.7402 0.4263 0.2585 0.062 Uiso 1 1 calc R . .
H25B H 0.8234 0.3792 0.2426 0.062 Uiso 1 1 calc R . .
H25C H 0.8434 0.4302 0.3142 0.062 Uiso 1 1 calc R . .
C26 C 0.85746(15) 0.30917(12) 0.37835(13) 0.0396(5) Uani 1 1 d . . .
H26A H 0.8391 0.2704 0.4059 0.059 Uiso 1 1 calc R . .
H26B H 0.8956 0.3402 0.4156 0.059 Uiso 1 1 calc R . .
H26C H 0.8945 0.2936 0.3418 0.059 Uiso 1 1 calc R . .
C27 C 0.53000(13) 0.31302(10) 0.50560(11) 0.0305(4) Uani 1 1 d . . .
H27A H 0.5327 0.2658 0.4867 0.037 Uiso 1 1 calc R . .
C28 C 0.42838(15) 0.33831(12) 0.47917(14) 0.0440(6) Uani 1 1 d . . .
H28A H 0.4111 0.3397 0.4226 0.066 Uiso 1 1 calc R . .
H28B H 0.4234 0.3836 0.4998 0.066 Uiso 1 1 calc R . .
H28C H 0.3855 0.3078 0.4982 0.066 Uiso 1 1 calc R . .
C29 C 0.55846(17) 0.31229(12) 0.59435(12) 0.0421(5) Uani 1 1 d . . .
H29A H 0.6240 0.2969 0.6110 0.063 Uiso 1 1 calc R . .
H29B H 0.5167 0.2817 0.6145 0.063 Uiso 1 1 calc R . .
H29C H 0.5528 0.3578 0.6141 0.063 Uiso 1 1 calc R . .
O3 O 0.34203(9) 0.17686(6) 0.44094(8) 0.0306(3) Uani 1 1 d D . .
C30 C 0.3802(3) 0.11855(17) 0.4871(2) 0.0358(7) Uani 0.852(9) 1 d PDU B 1
C31 C 0.3126(3) 0.05921(18) 0.4681(2) 0.0521(10) Uani 0.852(9) 1 d PDU B 1
H31A H 0.2495 0.0729 0.4736 0.078 Uiso 0.852(9) 1 calc PR B 1
H31B H 0.3354 0.0220 0.5037 0.078 Uiso 0.852(9) 1 calc PR B 1
H31C H 0.3094 0.0445 0.4149 0.078 Uiso 0.852(9) 1 calc PR B 1
C32 C 0.4772(3) 0.1006(2) 0.4734(3) 0.0562(12) Uani 0.852(9) 1 d PDU B 1
H32A H 0.4705 0.0848 0.4201 0.084 Uiso 0.852(9) 1 calc PR B 1
H32B H 0.5055 0.0648 0.5092 0.084 Uiso 0.852(9) 1 calc PR B 1
H32C H 0.5180 0.1405 0.4820 0.084 Uiso 0.852(9) 1 calc PR B 1
C33 C 0.3886(3) 0.13881(17) 0.57021(17) 0.0450(9) Uani 0.852(9) 1 d PDU B 1
H33A H 0.3260 0.1508 0.5784 0.068 Uiso 0.852(9) 1 calc PR B 1
H33B H 0.4310 0.1777 0.5822 0.068 Uiso 0.852(9) 1 calc PR B 1
H33C H 0.4144 0.1011 0.6041 0.068 Uiso 0.852(9) 1 calc PR B 1
C30A C 0.3801(13) 0.1177(9) 0.4848(11) 0.047(3) Uani 0.148(9) 1 d PDU B 2
C31A C 0.2910(13) 0.0811(12) 0.4907(15) 0.060(4) Uani 0.148(9) 1 d PDU B 2
H31D H 0.2705 0.0522 0.4453 0.090 Uiso 0.148(9) 1 calc PR B 2
H31E H 0.2413 0.1140 0.4931 0.090 Uiso 0.148(9) 1 calc PR B 2
H31F H 0.3033 0.0534 0.5375 0.090 Uiso 0.148(9) 1 calc PR B 2
C32A C 0.4384(17) 0.0792(10) 0.4389(13) 0.050(4) Uani 0.148(9) 1 d PDU B 2
H32D H 0.3975 0.0633 0.3906 0.075 Uiso 0.148(9) 1 calc PR B 2
H32E H 0.4682 0.0405 0.4691 0.075 Uiso 0.148(9) 1 calc PR B 2
H32F H 0.4875 0.1087 0.4272 0.075 Uiso 0.148(9) 1 calc PR B 2
C33A C 0.4365(19) 0.1430(10) 0.5612(11) 0.056(4) Uani 0.148(9) 1 d PDU B 2
H33D H 0.4032 0.1809 0.5786 0.085 Uiso 0.148(9) 1 calc PR B 2
H33E H 0.4989 0.1579 0.5552 0.085 Uiso 0.148(9) 1 calc PR B 2
H33F H 0.4441 0.1067 0.5995 0.085 Uiso 0.148(9) 1 calc PR B 2
C34 C 0.17509(13) 0.27205(10) 0.33398(12) 0.0298(4) Uani 1 1 d . . .
C35 C 0.11915(14) 0.20689(11) 0.33205(14) 0.0389(5) Uani 1 1 d . . .
H35A H 0.1153 0.1842 0.2824 0.058 Uiso 1 1 calc R . .
H35B H 0.0552 0.2172 0.3384 0.058 Uiso 1 1 calc R . .
H35C H 0.1509 0.1774 0.3741 0.058 Uiso 1 1 calc R . .
C36 C 0.18112(15) 0.30817(12) 0.40986(13) 0.0395(5) Uani 1 1 d . . .
H36A H 0.2149 0.3509 0.4094 0.059 Uiso 1 1 calc R . .
H36B H 0.2152 0.2799 0.4523 0.059 Uiso 1 1 calc R . .
H36C H 0.1172 0.3171 0.4170 0.059 Uiso 1 1 calc R . .
C37 C 0.12982(15) 0.31708(12) 0.26656(14) 0.0424(5) Uani 1 1 d . . .
H37A H 0.1291 0.2936 0.2179 0.064 Uiso 1 1 calc R . .
H37B H 0.1664 0.3588 0.2686 0.064 Uiso 1 1 calc R . .
H37C H 0.0648 0.3278 0.2698 0.064 Uiso 1 1 calc R . .
C42 C 0.50837(13) 0.35919(10) 0.05770(11) 0.0306(4) Uani 1 1 d . . .
C43 C 0.46381(16) 0.39447(13) -0.01791(12) 0.0448(6) Uani 1 1 d . A .
H43A H 0.4425 0.4395 -0.0069 0.067 Uiso 1 1 calc R . .
H43B H 0.4096 0.3682 -0.0457 0.067 Uiso 1 1 calc R . .
H43C H 0.5107 0.3984 -0.0498 0.067 Uiso 1 1 calc R . .
C44 C 0.59296(15) 0.39868(13) 0.10228(14) 0.0454(6) Uani 1 1 d . A .
H44A H 0.6200 0.3754 0.1508 0.068 Uiso 1 1 calc R . .
H44B H 0.5726 0.4439 0.1135 0.068 Uiso 1 1 calc R . .
H44C H 0.6408 0.4022 0.0712 0.068 Uiso 1 1 calc RD . .
C45 C 0.53610(16) 0.28744(12) 0.04288(13) 0.0420(5) Uani 1 1 d . A .
H45A H 0.5607 0.2648 0.0923 0.063 Uiso 1 1 calc R . .
H45B H 0.5850 0.2881 0.0127 0.063 Uiso 1 1 calc R . .
H45C H 0.4805 0.2631 0.0141 0.063 Uiso 1 1 calc R . .

loop_
_atom_site_aniso_label
_atom_site_aniso_U_11
_atom_site_aniso_U_22
_atom_site_aniso_U_33
_atom_site_aniso_U_23
_atom_site_aniso_U_13
_atom_site_aniso_U_12
Ga1 0.01898(10) 0.01477(11) 0.01570(11) -0.00028(7) 0.00477(7) -0.00001(7)
Si1 0.0228(2) 0.0169(2) 0.0172(2) -0.00032(19) 0.00303(19) 0.00095(18)
Si2 0.0277(3) 0.0223(3) 0.0267(3) -0.0036(2) 0.0142(2) -0.0033(2)
O7 0.040(2) 0.0163(19) 0.023(2) -0.0039(18) -0.0007(19) 0.0029(17)
C38 0.056(2) 0.020(2) 0.038(2) -0.0044(19) 0.018(2) 0.0100(18)
C39 0.052(2) 0.031(2) 0.107(3) 0.010(2) 0.046(2) 0.0136(16)
C40 0.131(4) 0.037(2) 0.049(2) -0.0108(19) 0.019(2) 0.015(2)
C41 0.0441(19) 0.0207(16) 0.051(2) 0.0044(15) 0.0159(16) 0.0035(14)
O7A 0.047(4) 0.024(3) 0.034(4) -0.006(3) 0.003(3) 0.010(3)
C38A 0.060(4) 0.022(3) 0.037(3) -0.003(3) 0.007(3) 0.014(3)
C39A 0.082(4) 0.050(4) 0.045(3) -0.005(3) -0.002(3) 0.039(3)
C40A 0.043(3) 0.051(3) 0.044(3) -0.007(3) 0.008(2) 0.015(2)
C41A 0.083(4) 0.033(3) 0.073(4) 0.001(3) 0.026(3) 0.005(3)
O1 0.0265(7) 0.0266(7) 0.0289(7) -0.0011(6) 0.0131(6) -0.0023(5)
O2 0.0425(8) 0.0298(8) 0.0400(9) -0.0102(7) 0.0226(7) -0.0104(6)
O4 0.0237(6) 0.0285(7) 0.0285(7) -0.0022(6) 0.0117(5) -0.0025(5)
O5 0.0244(6) 0.0206(6) 0.0183(6) 0.0032(5) 0.0056(5) 0.0012(5)
O6 0.0260(7) 0.0347(8) 0.0193(7) 0.0018(6) 0.0050(5) -0.0014(6)
O8 0.0258(6) 0.0241(7) 0.0206(7) 0.0037(5) 0.0046(5) -0.0004(5)
N1 0.0213(7) 0.0164(7) 0.0185(8) -0.0005(6) 0.0064(6) 0.0002(6)
N2 0.0224(7) 0.0191(8) 0.0177(8) -0.0012(6) 0.0041(6) -0.0006(6)
C1 0.0447(11) 0.0227(10) 0.0272(10) 0.0027(8) 0.0063(9) 0.0069(9)
C2 0.0245(9) 0.0181(9) 0.0225(9) 0.0026(7) 0.0085(7) 0.0000(7)
C3 0.0288(9) 0.0207(9) 0.0205(9) 0.0054(7) 0.0048(7) 0.0036(7)
C4 0.0243(9) 0.0240(9) 0.0187(9) 0.0014(8) 0.0045(7) 0.0004(7)
C5 0.0370(11) 0.0284(11) 0.0231(10) -0.0013(8) -0.0010(8) 0.0050(8)
C6 0.0267(9) 0.0149(8) 0.0176(9) 0.0000(7) 0.0063(7) 0.0023(7)
C7 0.0296(9) 0.0145(9) 0.0237(9) 0.0012(7) 0.0080(7) 0.0020(7)
C8 0.0365(10) 0.0223(10) 0.0232(10) -0.0042(8) 0.0057(8) -0.0023(8)
C9 0.0454(11) 0.0249(10) 0.0230(10) -0.0024(8) 0.0152(9) 0.0015(8)
C10 0.0354(10) 0.0261(10) 0.0302(11) 0.0023(8) 0.0180(9) 0.0039(8)
C11 0.0286(9) 0.0196(9) 0.0248(10) 0.0030(8) 0.0088(8) 0.0041(7)
C12 0.0289(10) 0.0421(12) 0.0316(11) -0.0005(9) 0.0112(8) -0.0069(9)
C13 0.0459(13) 0.0424(13) 0.0404(13) -0.0062(11) 0.0174(10) -0.0162(10)
C14 0.0291(12) 0.0686(18) 0.0789(19) 0.0107(15) 0.0002(12) -0.0016(12)
C15 0.0270(9) 0.0280(10) 0.0250(10) -0.0067(8) 0.0072(8) -0.0040(8)
C16 0.0282(10) 0.0592(15) 0.0314(12) -0.0073(11) 0.0033(9) 0.0014(10)
C17 0.0514(13) 0.0343(12) 0.0584(15) -0.0081(11) 0.0278(12) -0.0148(10)
C18 0.0264(9) 0.0196(9) 0.0173(9) -0.0011(7) -0.0033(7) -0.0006(7)
C19 0.0311(10) 0.0249(10) 0.0216(10) -0.0037(8) -0.0021(8) 0.0019(8)
C20 0.0437(12) 0.0278(11) 0.0291(11) -0.0082(9) 0.0004(9) 0.0063(9)
C21 0.0546(13) 0.0178(10) 0.0394(12) -0.0056(9) -0.0010(10) -0.0019(9)
C22 0.0489(12) 0.0232(10) 0.0334(11) 0.0013(9) 0.0006(10) -0.0084(9)
C23 0.0329(10) 0.0215(10) 0.0233(10) 0.0024(8) -0.0017(8) -0.0028(8)
C24 0.0340(10) 0.0281(10) 0.0275(10) 0.0009(8) 0.0061(8) -0.0100(8)
C25 0.0526(13) 0.0364(12) 0.0354(12) 0.0016(10) 0.0107(10) -0.0182(10)
C26 0.0354(11) 0.0434(13) 0.0402(13) 0.0007(10) 0.0087(9) -0.0029(10)
C27 0.0339(10) 0.0303(11) 0.0282(11) -0.0103(9) 0.0088(8) 0.0009(8)
C28 0.0371(12) 0.0452(13) 0.0495(14) -0.0188(11) 0.0094(10) 0.0036(10)
C29 0.0538(14) 0.0442(13) 0.0307(12) -0.0088(10) 0.0144(10) -0.0061(11)
O3 0.0404(8) 0.0244(7) 0.0321(8) 0.0016(6) 0.0186(6) 0.0025(6)
C30 0.0511(15) 0.0236(14) 0.0399(15) 0.0078(13) 0.0256(13) 0.0044(12)
C31 0.087(2) 0.0320(17) 0.0452(19) 0.0006(14) 0.0315(16) -0.0139(16)
C32 0.065(2) 0.042(2) 0.073(3) 0.0286(19) 0.039(2) 0.0218(17)
C33 0.065(2) 0.0362(16) 0.0360(15) 0.0065(12) 0.0151(15) 0.0005(16)
C30A 0.065(6) 0.031(6) 0.051(6) 0.015(6) 0.023(5) 0.008(5)
C31A 0.076(7) 0.051(9) 0.062(10) 0.015(8) 0.034(6) 0.000(7)
C32A 0.063(8) 0.030(7) 0.062(7) 0.023(6) 0.022(6) 0.020(6)
C33A 0.075(9) 0.034(7) 0.057(7) 0.020(6) 0.008(7) 0.021(7)
C34 0.0239(9) 0.0332(11) 0.0359(11) -0.0081(9) 0.0144(8) -0.0017(8)
C35 0.0286(10) 0.0408(12) 0.0519(14) -0.0111(11) 0.0186(10) -0.0089(9)
C36 0.0333(11) 0.0447(13) 0.0453(13) -0.0161(11) 0.0185(10) -0.0058(9)
C37 0.0317(11) 0.0459(13) 0.0497(14) -0.0018(11) 0.0096(10) 0.0055(10)
C42 0.0307(10) 0.0384(12) 0.0243(10) 0.0065(9) 0.0096(8) -0.0016(8)
C43 0.0454(13) 0.0598(15) 0.0312(12) 0.0176(11) 0.0126(10) 0.0002(11)
C44 0.0358(12) 0.0559(15) 0.0445(13) 0.0104(12) 0.0092(10) -0.0137(11)
C45 0.0468(13) 0.0523(14) 0.0289(12) -0.0045(10) 0.0126(10) 0.0102(11)

loop_
_atom_type_symbol
_atom_type_description
_atom_type_scat_dispersion_real
_atom_type_scat_dispersion_imag
_atom_type_scat_source
C C 0.0033 0.0016 'International Tables Vol C Tables 4.2.6.8 and 6.1.1.4'
H H 0.0000 0.0000 'International Tables Vol C Tables 4.2.6.8 and 6.1.1.4'
N N 0.0061 0.0033 'International Tables Vol C Tables 4.2.6.8 and 6.1.1.4'
O O 0.0106 0.0060 'International Tables Vol C Tables 4.2.6.8 and 6.1.1.4'
Si Si 0.0817 0.0704 'International Tables Vol C Tables 4.2.6.8 and 6.1.1.4'
Ga Ga 0.2307 1.6083 'International Tables Vol C Tables 4.2.6.8 and 6.1.1.4'

loop_
_geom_angle_atom_site_label_1
_geom_angle_atom_site_label_2
_geom_angle_atom_site_label_3
_geom_angle
O5 Ga1 O1 113.12(6)
O5 Ga1 N1 111.24(6)
O1 Ga1 N1 110.88(6)
O5 Ga1 N2 115.09(6)
O1 Ga1 N2 106.42(6)
N1 Ga1 N2 99.18(6)
O7A Si1 O5 105.5(8)
O7A Si1 O8 113.8(9)
O5 Si1 O8 111.02(7)
O7A Si1 O6 110.6(9)
O5 Si1 O6 113.40(7)
O8 Si1 O6 102.66(7)
O5 Si1 O7 106.0(4)
O8 Si1 O7 111.5(5)
O6 Si1 O7 112.5(5)
O1 Si2 O3 114.62(8)
O1 Si2 O4 105.97(7)
O3 Si2 O4 108.52(7)
O1 Si2 O2 112.00(7)
O3 Si2 O2 105.46(7)
O4 Si2 O2 110.26(8)
C38 O7 Si1 130.3(10)
O7 C38 C40 104.4(8)
O7 C38 C39 111.5(8)
C40 C38 C39 113.5(6)
O7 C38 C41 108.7(8)
C40 C38 C41 108.8(5)
C39 C38 C41 109.7(5)
C38A O7A Si1 134.2(18)
O7A C38A C39A 110.8(13)
O7A C38A C41A 106.4(13)
C39A C38A C41A 113.9(9)
O7A C38A C40A 106.9(13)
C39A C38A C40A 110.3(9)
C41A C38A C40A 108.2(9)
Si2 O1 Ga1 172.38(9)
C34 O4 Si2 130.50(12)
Si1 O5 Ga1 129.81(7)
C42 O8 Si1 130.44(11)
C2 N1 C6 119.25(14)
C2 N1 Ga1 116.51(11)
C6 N1 Ga1 124.11(11)
C4 N2 C18 120.52(15)
C4 N2 Ga1 116.67(12)
C18 N2 Ga1 122.38(11)
N1 C2 C3 123.21(16)
N1 C2 C1 119.08(16)
C3 C2 C1 117.72(16)
C2 C3 C4 129.51(17)
N2 C4 C3 123.25(16)
N2 C4 C5 121.02(16)
C3 C4 C5 115.74(16)
C7 C6 C11 120.50(16)
C7 C6 N1 121.10(15)
C11 C6 N1 118.40(15)
C8 C7 C6 118.60(17)
C8 C7 C15 118.46(16)
C6 C7 C15 122.94(16)
C9 C8 C7 121.26(18)
C10 C9 C8 119.69(18)
C9 C10 C11 121.52(18)
C10 C11 C6 118.43(17)
C10 C11 C12 118.65(17)
C6 C11 C12 122.92(16)
C11 C12 C13 110.56(17)
C11 C12 C14 111.11(18)
C13 C12 C14 110.07(18)
C7 C15 C16 110.42(16)
C7 C15 C17 110.96(16)
C16 C15 C17 111.05(17)
C19 C18 C23 121.28(17)
C19 C18 N2 120.24(16)
C23 C18 N2 118.47(16)
C20 C19 C18 118.03(19)
C20 C19 C27 118.59(18)
C18 C19 C27 123.38(16)
C21 C20 C19 121.3(2)
C20 C21 C22 120.13(19)
C21 C22 C23 121.4(2)
C22 C23 C18 117.87(19)
C22 C23 C24 120.38(18)
C18 C23 C24 121.69(16)
C23 C24 C26 111.09(16)
C23 C24 C25 112.97(17)
C26 C24 C25 109.59(17)
C19 C27 C28 111.01(18)
C19 C27 C29 111.26(16)
C28 C27 C29 109.76(17)
C30A O3 Si2 128.3(8)
C30 O3 Si2 129.92(17)
O3 C30 C33 106.1(3)
O3 C30 C31 110.2(3)
C33 C30 C31 109.3(3)
O3 C30 C32 110.2(2)
C33 C30 C32 110.1(3)
C31 C30 C32 110.8(3)
O3 C30A C33A 106.2(13)
O3 C30A C31A 101.4(13)
C33A C30A C31A 113.7(15)
O3 C30A C32A 108.2(13)
C33A C30A C32A 113.5(14)
C31A C30A C32A 112.7(14)
O4 C34 C36 108.14(16)
O4 C34 C37 105.98(16)
C36 C34 C37 110.61(18)
O4 C34 C35 111.36(16)
C36 C34 C35 110.34(17)
C37 C34 C35 110.31(18)
O8 C42 C45 108.92(16)
O8 C42 C44 109.76(16)
C45 C42 C44 111.07(18)
O8 C42 C43 105.28(15)
C45 C42 C43 110.78(18)
C44 C42 C43 110.86(18)

loop_
_geom_bond_atom_site_label_1
_geom_bond_atom_site_label_2
_geom_bond_distance
Ga1 O5 1.7822(12)
Ga1 O1 1.8013(12)
Ga1 N1 1.9193(14)
Ga1 N2 1.9333(15)
Si1 O7A 1.60(2)
Si1 O5 1.6059(12)
Si1 O8 1.6262(13)
Si1 O6 1.6267(14)
Si1 O7 1.630(12)
Si2 O1 1.5816(13)
Si2 O3 1.6226(14)
Si2 O4 1.6372(14)
Si2 O2 1.6389(15)
O7 C38 1.444(7)
C38 C40 1.506(8)
C38 C39 1.514(8)
C38 C41 1.517(7)
O7A C38A 1.448(12)
C38A C39A 1.508(11)
C38A C41A 1.511(11)
C38A C40A 1.517(11)
O4 C34 1.455(2)
O8 C42 1.442(2)
N1 C2 1.342(2)
N1 C6 1.450(2)
N2 C4 1.327(2)
N2 C18 1.455(2)
C1 C2 1.507(2)
C2 C3 1.392(3)
C3 C4 1.414(3)
C4 C5 1.495(3)
C6 C7 1.400(2)
C6 C11 1.409(2)
C7 C8 1.394(3)
C7 C15 1.518(2)
C8 C9 1.379(3)
C9 C10 1.373(3)
C10 C11 1.391(3)
C11 C12 1.520(3)
C12 C13 1.530(3)
C12 C14 1.534(3)
C15 C16 1.529(3)
C15 C17 1.535(3)
C18 C19 1.404(3)
C18 C23 1.410(3)
C19 C20 1.395(3)
C19 C27 1.518(3)
C20 C21 1.374(3)
C21 C22 1.377(3)
C22 C23 1.391(3)
C23 C24 1.519(3)
C24 C26 1.530(3)
C24 C25 1.532(3)
C27 C28 1.528(3)
C27 C29 1.537(3)
O3 C30A 1.449(15)
O3 C30 1.455(3)
C30 C33 1.508(4)
C30 C31 1.521(4)
C30 C32 1.522(4)
C30A C33A 1.505(14)
C30A C31A 1.506(14)
C30A C32A 1.507(14)
C34 C36 1.511(3)
C34 C37 1.521(3)
C34 C35 1.523(3)
C42 C45 1.519(3)
C42 C44 1.521(3)
C42 C43 1.524(3)

loop_
_geom_hbond_atom_site_label_D
_geom_hbond_atom_site_label_H
_geom_hbond_atom_site_label_A
_geom_hbond_distance_DH
_geom_hbond_distance_HA
_geom_hbond_distance_DA
_geom_hbond_angle_DHA
O6 H6 O4 0.76(2) 2.21(2) 2.9549(19) 165(2)
